data_4519111
loop_
_publ_author_name
'Kong, Jia Wen'
'Lam, Zhiyong'
'Chan, Kiat Hwa'
'Ganguly, Rakesh'
'Joey Lee, Jia-Ying'
'Loo, Lit-Hsin'
'Webster, Richard D.'
'Wong, Zhen Xuan'
'Leong, Weng Kee'

_publ_section_title
;
 Group VIII Metal Carbonyl Cluster-Boronic Acid Conjugates: Cytotoxicity
 and Mode of Action Studies
;
_journal_issue 43
_journal_name_full 'ACS Omega'
_journal_page_first 29045
_journal_page_last 29053
_journal_paper_doi 10.1021/acsomega.1c04116
_journal_volume 6
_journal_year 2021
_chemical_formula_sum 'C18 H8 Cl2 O12 Os3 S'
_chemical_formula_weight 1089.80
_space_group_crystal_system triclinic
_space_group_IT_number 2
_space_group_name_Hall '-P 1'
_space_group_name_H-M_alt 'P -1'
_atom_sites_solution_hydrogens mixed
_audit_creation_method SHELXL-2014/7
_cell_angle_alpha 81.639(3)
_cell_angle_beta 77.714(3)
_cell_angle_gamma 76.102(3)
_cell_formula_units_Z 2
_cell_length_a 8.4854(5)
_cell_length_b 12.0178(6)
_cell_length_c 12.8840(7)
_cell_measurement_reflns_used 9933
_cell_measurement_temperature 153(2)
_cell_measurement_theta_max 31.41
_cell_measurement_theta_min 2.27
_cell_volume 1240.01(12)
_computing_cell_refinement 'Bruker SAINT'
_computing_data_collection 'Bruker APEX2'
_computing_data_reduction 'Bruker SAINT'
_computing_molecular_graphics 'Bruker SHELXTL'
_computing_publication_material 'Bruker SHELXTL'
_computing_structure_refinement 'SHELXL-2014/7 (Sheldrick, 2014)'
_computing_structure_solution 'SHELXS-97 (Sheldrick 2008)'
_diffrn_ambient_temperature 153(2)
_diffrn_measured_fraction_theta_full 0.999
_diffrn_measured_fraction_theta_max 0.999
_diffrn_measurement_device_type 'Bruker APEX-II CCD'
_diffrn_measurement_method '\f and \w scans'
_diffrn_radiation_type MoK\a
_diffrn_radiation_wavelength 0.71073
_diffrn_reflns_av_R_equivalents 0.1026
_diffrn_reflns_av_unetI/netI 0.0664
_diffrn_reflns_Laue_measured_fraction_full 0.999
_diffrn_reflns_Laue_measured_fraction_max 0.999
_diffrn_reflns_limit_h_max 10
_diffrn_reflns_limit_h_min -10
_diffrn_reflns_limit_k_max 15
_diffrn_reflns_limit_k_min -14
_diffrn_reflns_limit_l_max 16
_diffrn_reflns_limit_l_min 0
_diffrn_reflns_number 49433
_diffrn_reflns_point_group_measured_fraction_full 0.999
_diffrn_reflns_point_group_measured_fraction_max 0.999
_diffrn_reflns_theta_full 25.242
_diffrn_reflns_theta_max 26.372
_diffrn_reflns_theta_min 2.270
_exptl_absorpt_coefficient_mu 15.692
_exptl_absorpt_correction_T_max 0.10
_exptl_absorpt_correction_T_min 0.01
_exptl_absorpt_correction_type multi-scan
_exptl_absorpt_process_details
; 
SADABS-2014/5 - Bruker AXS area detector scaling and absorption correction 
;
_exptl_crystal_colour yellow
_exptl_crystal_density_diffrn 2.919
_exptl_crystal_density_method 'not measured'
_exptl_crystal_description block
_exptl_crystal_F_000 980
_exptl_crystal_size_max 0.420
_exptl_crystal_size_mid 0.380
_exptl_crystal_size_min 0.280
_refine_diff_density_max 3.037
_refine_diff_density_min -1.795
_refine_diff_density_rms 0.289
_refine_ls_extinction_method none
_refine_ls_goodness_of_fit_ref 1.081
_refine_ls_hydrogen_treatment constr
_refine_ls_matrix_type full
_refine_ls_number_parameters 325
_refine_ls_number_reflns 5058
_refine_ls_number_restraints 0
_refine_ls_restrained_S_all 1.081
_refine_ls_R_factor_all 0.0442
_refine_ls_R_factor_gt 0.0392
_refine_ls_shift/su_max 0.001
_refine_ls_shift/su_mean 0.000
_refine_ls_structure_factor_coef Fsqd
_refine_ls_weighting_details 'w=1/[\s^2^(Fo^2^)+(0.0308P)^2^+10.4200P] where P=(Fo^2^+2Fc^2^)/3'
_refine_ls_weighting_scheme calc
_refine_ls_wR_factor_gt 0.1021
_refine_ls_wR_factor_ref 0.1054
_reflns_Friedel_coverage 0.000
_reflns_number_gt 4544
_reflns_number_total 5058
_reflns_threshold_expression 'I > 2\s(I)'
_cod_data_source_file ao1c04116_si_002.cif
_cod_data_source_block lwk468
_cod_depositor_comments
;
The following automatic conversions were performed:

data item '_exptl_absorpt_correction_type' value 'Multi-Scan' was
changed to 'multi-scan' in accordance with the
/home/data/users/saulius/crontab/automatic-downloads/current/ACS/lib/dictionaries/cif_core.dic
dictionary named 'cif_core.dic' version 2.4.2 last updated on
2011-04-26.

Automatic conversion script
Id: cif_fix_values 7556 2019-12-06 15:28:31Z antanas 
;
_cod_database_code 4519111
_shelx_shelxl_version_number 2014/7
_shelx_space_group_comment
; 
The symmetry employed for this shelxl refinement is uniquely defined 
by the following loop, which should always be used as a source of 
symmetry information in preference to the above space-group names. 
They are only intended as comments. 
;
_shelx_estimated_absorpt_t_min 0.058
_shelx_estimated_absorpt_t_max 0.096

loop_
_space_group_symop_operation_xyz
'x, y, z'
'-x, -y, -z'

loop_
_atom_site_label
_atom_site_type_symbol
_atom_site_fract_x
_atom_site_fract_y
_atom_site_fract_z
_atom_site_U_iso_or_equiv
_atom_site_adp_type
_atom_site_occupancy
_atom_site_site_symmetry_order
_atom_site_calc_flag
_atom_site_refinement_flags_posn
_atom_site_refinement_flags_adp
_atom_site_refinement_flags_occupancy
_atom_site_disorder_assembly
_atom_site_disorder_group
Os1 Os 0.15525(4) 0.31913(3) 0.68575(3) 0.02015(11) Uani 1 1 d . . . . .
Os2 Os -0.15308(4) 0.46754(3) 0.76099(3) 0.02000(11) Uani 1 1 d . . . . .
H12 H -0.0400 0.3917 0.6459 0.030 Uiso 1 1 d R U . . .
Os3 Os -0.07053(4) 0.23938(3) 0.86036(3) 0.02023(11) Uani 1 1 d . . . . .
S12 S 0.1130(3) 0.47347(19) 0.79539(17) 0.0207(4) Uani 1 1 d . . . . .
C11 C 0.2961(12) 0.3845(8) 0.5686(8) 0.025(2) Uani 1 1 d . . . . .
C12 C 0.3301(13) 0.2221(9) 0.7508(8) 0.028(2) Uani 1 1 d . . . . .
C13 C 0.1460(12) 0.1990(10) 0.6079(8) 0.031(2) Uani 1 1 d . . . . .
C21 C -0.1969(11) 0.6154(8) 0.6838(7) 0.0235(19) Uani 1 1 d . . . . .
C22 C -0.2706(12) 0.5111(9) 0.8969(8) 0.028(2) Uani 1 1 d . . . . .
C23 C -0.3404(12) 0.4292(9) 0.7282(8) 0.030(2) Uani 1 1 d . . . . .
C31 C 0.0273(12) 0.2958(9) 0.9622(7) 0.027(2) Uani 1 1 d . . . . .
C32 C 0.0586(13) 0.0862(9) 0.8791(7) 0.026(2) Uani 1 1 d . . . . .
C33 C -0.1635(12) 0.1986(8) 0.7513(7) 0.0229(19) Uani 1 1 d . . . . .
C34 C -0.2666(13) 0.2329(8) 0.9630(8) 0.026(2) Uani 1 1 d . . . . .
C41 C 0.1894(11) 0.5939(8) 0.7234(7) 0.0194(17) Uani 1 1 d . . . . .
C42 C 0.1778(11) 0.6349(8) 0.6200(7) 0.0233(19) Uani 1 1 d . . . . .
H42 H 0.1223 0.5997 0.5816 0.028 Uiso 1 1 calc R U . . .
C43 C 0.2460(12) 0.7272(8) 0.5707(7) 0.0243(19) Uani 1 1 d . . . . .
H43 H 0.2360 0.7556 0.4991 0.029 Uiso 1 1 calc R U . . .
C44 C 0.3279(12) 0.7775(8) 0.6254(7) 0.0231(19) Uani 1 1 d . . . . .
C45 C 0.3391(12) 0.7390(8) 0.7301(8) 0.0254(19) Uani 1 1 d . . . . .
H45 H 0.3928 0.7758 0.7684 0.030 Uiso 1 1 calc R U . . .
C46 C 0.2720(12) 0.6469(8) 0.7788(7) 0.0246(19) Uani 1 1 d . . . . .
H46 H 0.2817 0.6189 0.8505 0.030 Uiso 1 1 calc R U . . .
C47 C 0.4050(12) 0.8744(8) 0.5718(7) 0.025(2) Uani 1 1 d . . . . .
Cl1S Cl 0.3126(5) 0.0466(3) 0.0771(3) 0.0555(8) Uani 1 1 d . . . . .
Cl2S Cl 0.0787(5) 0.1122(3) 0.2671(4) 0.0670(10) Uani 1 1 d . . . . .
C1S C 0.2811(17) 0.1011(14) 0.1970(12) 0.058(4) Uani 1 1 d . . . . .
H1S1 H 0.3076 0.1784 0.1846 0.069 Uiso 1 1 calc R U . . .
H1S2 H 0.3576 0.0508 0.2413 0.069 Uiso 1 1 calc R U . . .
O11 O 0.3857(10) 0.4155(7) 0.4989(6) 0.0362(17) Uani 1 1 d . . . . .
O12 O 0.4290(10) 0.1668(8) 0.7912(7) 0.044(2) Uani 1 1 d . . . . .
O13 O 0.1427(10) 0.1274(7) 0.5598(6) 0.0416(19) Uani 1 1 d . . . . .
O21 O -0.2382(10) 0.7045(7) 0.6412(6) 0.0362(17) Uani 1 1 d . . . . .
O22 O -0.3395(9) 0.5368(7) 0.9790(6) 0.0364(17) Uani 1 1 d . . . . .
O23 O -0.4532(10) 0.4082(7) 0.7080(7) 0.0411(19) Uani 1 1 d . . . . .
O31 O 0.0792(10) 0.3208(6) 1.0255(6) 0.0335(16) Uani 1 1 d . . . . .
O32 O 0.1381(10) -0.0028(6) 0.8871(6) 0.0378(18) Uani 1 1 d . . . . .
O33 O -0.2199(10) 0.1713(7) 0.6889(6) 0.0367(17) Uani 1 1 d . . . . .
O34 O -0.3848(9) 0.2272(7) 1.0249(6) 0.0354(17) Uani 1 1 d . . . . .
O41 O 0.4173(10) 0.8939(7) 0.4714(6) 0.0370(18) Uani 1 1 d . . . . .
H41 H 0.4626 0.9501 0.4494 0.055 Uiso 1 1 calc R U . . .
O42 O 0.4565(9) 0.9315(6) 0.6262(6) 0.0329(16) Uani 1 1 d . . . . .

loop_
_atom_site_aniso_label
_atom_site_aniso_U_11
_atom_site_aniso_U_22
_atom_site_aniso_U_33
_atom_site_aniso_U_23
_atom_site_aniso_U_13
_atom_site_aniso_U_12
Os1 0.02223(19) 0.01759(19) 0.02060(19) -0.00571(13) -0.00388(13) -0.00207(14)
Os2 0.02180(19) 0.01656(19) 0.02214(19) -0.00452(13) -0.00569(13) -0.00214(14)
Os3 0.0252(2) 0.01707(19) 0.01898(18) -0.00368(13) -0.00566(13) -0.00325(14)
S12 0.0244(11) 0.0186(11) 0.0209(10) -0.0047(8) -0.0054(8) -0.0052(9)
C11 0.029(5) 0.019(5) 0.029(5) -0.009(4) -0.007(4) -0.003(4)
C12 0.032(5) 0.026(5) 0.024(5) -0.009(4) 0.000(4) -0.006(4)
C13 0.028(5) 0.035(6) 0.029(5) -0.004(4) -0.008(4) -0.004(4)
C21 0.024(4) 0.022(5) 0.026(5) -0.005(4) -0.005(4) -0.007(4)
C22 0.028(5) 0.028(5) 0.032(5) -0.002(4) -0.009(4) -0.009(4)
C23 0.027(5) 0.029(5) 0.032(5) 0.005(4) -0.012(4) -0.003(4)
C31 0.032(5) 0.030(5) 0.018(4) 0.000(4) -0.002(4) -0.008(4)
C32 0.034(5) 0.025(5) 0.019(4) -0.002(4) -0.005(4) -0.006(4)
C33 0.033(5) 0.019(5) 0.020(4) -0.010(3) -0.011(4) -0.002(4)
C34 0.036(5) 0.022(5) 0.024(5) -0.004(4) -0.012(4) -0.008(4)
C41 0.023(4) 0.016(4) 0.019(4) -0.008(3) -0.005(3) 0.000(3)
C42 0.027(5) 0.019(5) 0.024(5) -0.010(4) -0.003(4) -0.002(4)
C43 0.027(5) 0.027(5) 0.019(4) -0.008(4) -0.006(4) -0.001(4)
C44 0.028(5) 0.018(5) 0.023(4) -0.010(4) -0.001(4) -0.002(4)
C45 0.030(5) 0.019(5) 0.029(5) -0.008(4) -0.005(4) -0.008(4)
C46 0.037(5) 0.018(5) 0.021(4) -0.007(3) -0.012(4) 0.000(4)
C47 0.030(5) 0.023(5) 0.022(5) -0.004(4) -0.002(4) -0.003(4)
Cl1S 0.067(2) 0.0448(18) 0.0541(19) -0.0179(15) -0.0140(16) -0.0014(16)
Cl2S 0.057(2) 0.051(2) 0.090(3) -0.037(2) 0.0026(19) -0.0030(17)
C1S 0.046(7) 0.068(10) 0.068(9) -0.039(8) -0.013(7) -0.008(7)
O11 0.040(4) 0.039(4) 0.028(4) -0.008(3) 0.005(3) -0.013(4)
O12 0.036(4) 0.046(5) 0.044(5) 0.006(4) -0.011(4) 0.002(4)
O13 0.049(5) 0.040(5) 0.041(4) -0.021(4) -0.004(4) -0.011(4)
O21 0.040(4) 0.028(4) 0.041(4) 0.002(3) -0.013(3) -0.007(3)
O22 0.034(4) 0.042(5) 0.032(4) -0.012(3) 0.002(3) -0.007(3)
O23 0.036(4) 0.036(5) 0.059(5) -0.002(4) -0.025(4) -0.012(4)
O31 0.050(5) 0.028(4) 0.028(4) -0.006(3) -0.014(3) -0.013(3)
O32 0.045(4) 0.022(4) 0.040(4) -0.005(3) -0.009(3) 0.008(3)
O33 0.043(4) 0.037(4) 0.032(4) -0.008(3) -0.010(3) -0.005(4)
O34 0.036(4) 0.038(4) 0.031(4) -0.011(3) 0.004(3) -0.009(3)
O41 0.055(5) 0.037(4) 0.026(4) -0.005(3) -0.005(3) -0.024(4)
O42 0.046(4) 0.030(4) 0.031(4) -0.004(3) -0.010(3) -0.021(3)

loop_
_atom_type_symbol
_atom_type_description
_atom_type_scat_dispersion_real
_atom_type_scat_dispersion_imag
_atom_type_scat_source
C C 0.0033 0.0016 'International Tables Vol C Tables 4.2.6.8 and 6.1.1.4'
H H 0.0000 0.0000 'International Tables Vol C Tables 4.2.6.8 and 6.1.1.4'
O O 0.0106 0.0060 'International Tables Vol C Tables 4.2.6.8 and 6.1.1.4'
S S 0.1246 0.1234 'International Tables Vol C Tables 4.2.6.8 and 6.1.1.4'
Os Os -1.2165 7.6030 'International Tables Vol C Tables 4.2.6.8 and 6.1.1.4'
Cl Cl 0.1484 0.1585 'International Tables Vol C Tables 4.2.6.8 and 6.1.1.4'

loop_
_geom_angle_atom_site_label_1
_geom_angle_atom_site_label_2
_geom_angle_atom_site_label_3
_geom_angle
_geom_angle_site_symmetry_1
_geom_angle_site_symmetry_3
_geom_angle_publ_flag
C13 Os1 C11 92.7(4) . . ?
C13 Os1 C12 91.6(4) . . ?
C11 Os1 C12 95.9(4) . . ?
C13 Os1 S12 169.4(3) . . ?
C11 Os1 S12 95.1(3) . . ?
C12 Os1 S12 94.7(3) . . ?
C13 Os1 Os3 90.0(3) . . ?
C11 Os1 Os3 175.5(3) . . ?
C12 Os1 Os3 87.6(3) . . ?
S12 Os1 Os3 81.78(5) . . ?
C13 Os1 Os2 116.2(3) . . ?
C11 Os1 Os2 115.7(3) . . ?
C12 Os1 Os2 135.3(3) . . ?
S12 Os1 Os2 53.74(5) . . ?
Os3 Os1 Os2 59.904(13) . . ?
C22 Os2 C23 92.2(4) . . ?
C22 Os2 C21 97.4(4) . . ?
C23 Os2 C21 91.9(4) . . ?
C22 Os2 S12 94.7(3) . . ?
C23 Os2 S12 167.5(3) . . ?
C21 Os2 S12 97.6(3) . . ?
C22 Os2 Os3 87.4(3) . . ?
C23 Os2 Os3 88.3(3) . . ?
C21 Os2 Os3 175.2(3) . . ?
S12 Os2 Os3 81.65(5) . . ?
C22 Os2 Os1 135.0(3) . . ?
C23 Os2 Os1 114.7(3) . . ?
C21 Os2 Os1 115.9(3) . . ?
S12 Os2 Os1 53.59(5) . . ?
Os3 Os2 Os1 59.813(13) . . ?
C34 Os3 C32 102.4(4) . . ?
C34 Os3 C33 91.6(4) . . ?
C32 Os3 C33 91.4(4) . . ?
C34 Os3 C31 91.5(4) . . ?
C32 Os3 C31 92.9(4) . . ?
C33 Os3 C31 174.0(4) . . ?
C34 Os3 Os1 161.0(3) . . ?
C32 Os3 Os1 96.3(3) . . ?
C33 Os3 Os1 84.3(3) . . ?
C31 Os3 Os1 91.1(3) . . ?
C34 Os3 Os2 100.9(3) . . ?
C32 Os3 Os2 156.4(3) . . ?
C33 Os3 Os2 84.5(3) . . ?
C31 Os3 Os2 89.9(3) . . ?
Os1 Os3 Os2 60.283(12) . . ?
C41 S12 Os1 112.2(3) . . ?
C41 S12 Os2 112.6(3) . . ?
Os1 S12 Os2 72.67(6) . . ?
O11 C11 Os1 175.2(9) . . ?
O12 C12 Os1 178.0(9) . . ?
O13 C13 Os1 178.8(10) . . ?
O21 C21 Os2 173.7(8) . . ?
O22 C22 Os2 179.2(9) . . ?
O23 C23 Os2 178.9(9) . . ?
O31 C31 Os3 174.4(8) . . ?
O32 C32 Os3 177.7(9) . . ?
O33 C33 Os3 177.7(9) . . ?
O34 C34 Os3 178.9(9) . . ?
C42 C41 C46 118.8(8) . . ?
C42 C41 S12 125.6(7) . . ?
C46 C41 S12 115.6(7) . . ?
C41 C42 C43 120.8(9) . . ?
C44 C43 C42 119.9(9) . . ?
C43 C44 C45 120.5(9) . . ?
C43 C44 C47 120.0(8) . . ?
C45 C44 C47 119.5(8) . . ?
C46 C45 C44 119.5(9) . . ?
C45 C46 C41 120.5(8) . . ?
O42 C47 O41 123.1(9) . . ?
O42 C47 C44 119.5(8) . . ?
O41 C47 C44 117.3(9) . . ?
Cl1S C1S Cl2S 112.9(7) . . ?

loop_
_geom_bond_atom_site_label_1
_geom_bond_atom_site_label_2
_geom_bond_distance
_geom_bond_site_symmetry_2
_geom_bond_publ_flag
Os1 C13 1.900(11) . ?
Os1 C11 1.914(10) . ?
Os1 C12 1.918(11) . ?
Os1 S12 2.407(2) . ?
Os1 Os3 2.8410(5) . ?
Os1 Os2 2.8544(5) . ?
Os2 C22 1.899(11) . ?
Os2 C23 1.900(10) . ?
Os2 C21 1.901(10) . ?
Os2 S12 2.411(2) . ?
Os2 Os3 2.8436(5) . ?
Os3 C34 1.902(10) . ?
Os3 C32 1.913(10) . ?
Os3 C33 1.922(9) . ?
Os3 C31 1.966(10) . ?
S12 C41 1.783(9) . ?
C11 O11 1.128(12) . ?
C12 O12 1.111(13) . ?
C13 O13 1.139(13) . ?
C21 O21 1.140(12) . ?
C22 O22 1.141(12) . ?
C23 O23 1.136(12) . ?
C31 O31 1.112(12) . ?
C32 O32 1.123(12) . ?
C33 O33 1.139(11) . ?
C34 O34 1.150(12) . ?
C41 C42 1.367(13) . ?
C41 C46 1.402(12) . ?
C42 C43 1.384(13) . ?
C43 C44 1.370(13) . ?
C44 C45 1.377(14) . ?
C44 C47 1.483(13) . ?
C45 C46 1.376(13) . ?
C47 O42 1.252(12) . ?
C47 O41 1.267(12) . ?
Cl1S C1S 1.710(13) . ?
Cl2S C1S 1.746(14) . ?
